data_2206407
loop_
_publ_author_name
'Ksiksi, Regaya'
'Graia, Mohsen'
'Jouini, Tahar'

_publ_section_title
;
 Sel mixte de lithium et de sodium eicosahydrate,
 Na~5.22~Li~0.78~[V~10~O~28~]&#x00B7;20H~2~O
;
_journal_coeditor_code DN6227
_journal_issue 8
_journal_name_full 'Acta Crystallographica Section E'
_journal_page_first i177
_journal_page_last i179
_journal_paper_doi 10.1107/S160053680502060X
_journal_volume 61
_journal_year 2005
_chemical_formula_iupac 'Na5.22 Li0.78 [V10 O28] , 20H2 O'
_chemical_formula_moiety 'Na5.22 Li0.78 [V10 O28] , 20H2 O'
_chemical_formula_sum 'H40 Li0.78 Na5.22 O48 V10'
_chemical_formula_weight 1443.14
_chemical_name_systematic
;
sodium lithium decavanadate eicosahydrate
;
_space_group_IT_number 14
_symmetry_cell_setting monoclinic
_symmetry_space_group_name_Hall '-P 2yn'
_symmetry_space_group_name_H-M 'P 1 21/n 1'
_atom_sites_solution_hydrogens geom
_atom_sites_solution_primary direct
_atom_sites_solution_secondary difmap
_audit_creation_method SHELXL97
_cell_angle_alpha 90.00
_cell_angle_beta 90.47(2)
_cell_angle_gamma 90.00
_cell_formula_units_Z 2
_cell_length_a 12.524(3)
_cell_length_b 13.027(2)
_cell_length_c 13.008(4)
_cell_measurement_reflns_used 25
_cell_measurement_temperature 298(2)
_cell_measurement_theta_max 27
_cell_measurement_theta_min 2
_cell_volume 2122.2(9)
_computing_cell_refinement 'CAD-4 EXPRESS'
_computing_data_collection 'CAD-4 EXPRESS (Enraf--Nonius, 1994)'
_computing_data_reduction 'MolEN (Fair, 1990)'
_computing_molecular_graphics 'DIAMOND (Brandenburg, 1998) and PLATON (Spek, 2003)'
_computing_publication_material SHELXL97
_computing_structure_refinement 'SHELXL97 (Sheldrick, 1997)'
_computing_structure_solution 'SHELXS97 (Sheldrick, 1997)'
_diffrn_ambient_temperature 298(2)
_diffrn_measured_fraction_theta_full 0.996
_diffrn_measured_fraction_theta_max 0.996
_diffrn_measurement_device_type 'Enraf--Nonius CAD-4'
_diffrn_measurement_method \w/2\q
_diffrn_radiation_monochromator graphite
_diffrn_radiation_source 'fine-focus sealed tube'
_diffrn_radiation_type MoK\a
_diffrn_radiation_wavelength 0.71073
_diffrn_reflns_av_R_equivalents 0.0208
_diffrn_reflns_av_sigmaI/netI 0.0254
_diffrn_reflns_limit_h_max 15
_diffrn_reflns_limit_h_min 0
_diffrn_reflns_limit_k_max 16
_diffrn_reflns_limit_k_min 0
_diffrn_reflns_limit_l_max 16
_diffrn_reflns_limit_l_min -16
_diffrn_reflns_number 4812
_diffrn_reflns_theta_full 26.97
_diffrn_reflns_theta_max 26.97
_diffrn_reflns_theta_min 2.21
_diffrn_standards_decay_% 2
_diffrn_standards_interval_time 120
_diffrn_standards_number 2
_exptl_absorpt_coefficient_mu 2.280
_exptl_absorpt_correction_T_max 0.727
_exptl_absorpt_correction_T_min 0.290
_exptl_absorpt_correction_type psi-scan
_exptl_absorpt_process_details '(North et al., 1968)'
_exptl_crystal_colour orange
_exptl_crystal_density_diffrn 2.258
_exptl_crystal_density_method 'not measured'
_exptl_crystal_description prism
_exptl_crystal_F_000 1427.5
_exptl_crystal_size_max 0.58
_exptl_crystal_size_mid 0.58
_exptl_crystal_size_min 0.14
_refine_diff_density_max 0.310
_refine_diff_density_min -0.393
_refine_ls_extinction_coef 0.00071(12)
_refine_ls_extinction_expression Fc^*^=kFc[1+0.001xFc^2^\l^3^/sin(2\q)]^-1/4^
_refine_ls_extinction_method 'SHELXL97 (Sheldrick, 1997)'
_refine_ls_goodness_of_fit_ref 1.071
_refine_ls_hydrogen_treatment mixed
_refine_ls_matrix_type full
_refine_ls_number_parameters 377
_refine_ls_number_reflns 4600
_refine_ls_number_restraints 30
_refine_ls_restrained_S_all 1.075
_refine_ls_R_factor_all 0.0385
_refine_ls_R_factor_gt 0.0286
_refine_ls_shift/su_max 0.000
_refine_ls_shift/su_mean 0.000
_refine_ls_structure_factor_coef Fsqd
_refine_ls_weighting_details 'calc w = 1/[\s^2^(Fo^2^)+(0.0277P)^2^+1.9469P] where P = (Fo^2^+2Fc^2^)/3'
_refine_ls_weighting_scheme calc
_refine_ls_wR_factor_gt 0.0671
_refine_ls_wR_factor_ref 0.0709
_reflns_number_gt 3894
_reflns_number_total 4600
_reflns_threshold_expression I>2\s(I)
_cod_data_source_file dn6227.cif
_cod_data_source_block I
_cod_original_sg_symbol_H-M 'P 21/n'
_cod_database_code 2206407
_cod_database_fobs_code 2206407

loop_
_symmetry_equiv_pos_as_xyz
'x, y, z'
'-x+1/2, y+1/2, -z+1/2'
'-x, -y, -z'
'x-1/2, -y-1/2, z-1/2'

loop_
_atom_site_label
_atom_site_fract_x
_atom_site_fract_y
_atom_site_fract_z
_atom_site_U_iso_or_equiv
_atom_site_adp_type
_atom_site_calc_flag
_atom_site_refinement_flags
_atom_site_occupancy
_atom_site_type_symbol
V1 0.42158(4) -0.15258(3) 0.11976(3) 0.02156(11) Uani d . 1 V
V2 0.24441(4) -0.09386(3) -0.04134(3) 0.02134(11) Uani d . 1 V
V3 0.34029(4) 0.12493(3) -0.06665(3) 0.02080(11) Uani d . 1 V
V4 0.48281(3) -0.07326(3) -0.10242(3) 0.01661(10) Uani d . 1 V
V5 0.27781(4) 0.04097(3) 0.14956(3) 0.02403(12) Uani d . 1 V
Na1 -0.09394(10) 0.97751(9) 0.40411(8) 0.0384(3) Uani d . 1 Na
Na2 0.13868(10) 0.49883(9) -0.02474(8) 0.0367(3) Uani d . 1 Na
Na3 -0.0247(8) 0.8932(9) 0.1668(9) 0.094(7) Uani d P 0.39 Na
Na4 0.0203(13) 0.9012(18) 0.1602(15) 0.044(3) Uani d P 0.22 Na
Li5 -0.073(2) 0.895(3) 0.1684(18) 0.031(5) Uani d P 0.39 Li
O1 0.04934(17) 0.24791(14) 0.31273(15) 0.0350(5) Uani d . 1 O
O2 -0.14802(16) 0.15588(14) 0.09819(14) 0.0306(4) Uani d . 1 O
O3 -0.18835(17) 0.27526(13) 0.36428(14) 0.0325(5) Uani d . 1 O
O4 0.20654(17) 0.08346(16) 0.24300(14) 0.0372(5) Uani d . 1 O
O5 0.16346(15) 0.42218(14) 0.29324(12) 0.0261(4) Uani d . 1 O
O6 -0.36765(15) 0.12961(12) 0.14265(12) 0.0228(4) Uani d . 1 O
O7 0.27039(15) 0.15004(13) 0.05364(13) 0.0252(4) Uani d . 1 O
O8 0.42154(15) 0.10633(13) 0.18879(12) 0.0242(4) Uani d . 1 O
O9 0.18295(15) -0.03462(13) 0.07053(12) 0.0243(4) Uani d . 1 O
O10 -0.24414(15) -0.03021(13) 0.11475(12) 0.0232(4) Uani d . 1 O
O11 0.19109(15) 0.30391(12) 0.46088(13) 0.0240(4) Uani d . 1 O
O12 0.47894(14) 0.17232(12) -0.00127(12) 0.0199(4) Uani d . 1 O
O13 -0.04601(14) 0.43836(12) 0.34418(11) 0.0195(4) Uani d . 1 O
O14 0.39605(14) -0.01129(11) 0.02231(11) 0.0173(3) Uani d . 1 O
OW1 -0.2487(2) 0.06819(16) 0.34070(15) 0.0358(5) Uani d D 1 O
H1 -0.229(3) 0.125(2) 0.347(3) 0.054 Uiso d D 1 H
H2 -0.284(3) 0.058(3) 0.291(2) 0.054 Uiso d D 1 H
OW2 0.2069(2) 0.09306(15) 0.46539(15) 0.0342(5) Uani d D 1 O
H3 0.205(3) 0.081(3) 0.404(2) 0.051 Uiso d D 1 H
H4 0.214(3) 0.151(2) 0.471(3) 0.051 Uiso d D 1 H
OW3 -0.0163(3) 0.4075(2) -0.08858(18) 0.0558(7) Uani d D 1 O
H5 -0.037(3) 0.411(3) -0.146(2) 0.067 Uiso d D 1 H
H6 -0.003(4) 0.358(3) -0.063(3) 0.084 Uiso d D 1 H
OW4 0.44029(19) 0.38890(16) 0.03191(18) 0.0377(5) Uani d D 1 O
H7 0.386(3) 0.388(3) 0.060(3) 0.057 Uiso d D 1 H
H8 0.457(3) 0.333(2) 0.016(3) 0.057 Uiso d D 1 H
OW5 -0.3678(2) 0.33742(19) 0.2150(2) 0.0597(8) Uani d D 1 O
H9 -0.380(4) 0.280(3) 0.201(3) 0.090 Uiso d D 1 H
H10 -0.302(3) 0.345(4) 0.203(4) 0.090 Uiso d D 1 H
OW6 -0.0168(2) 0.0391(2) 0.2444(2) 0.0514(6) Uani d D 1 O
H11 -0.063(3) 0.076(3) 0.221(3) 0.077 Uiso d D 1 H
H12 0.034(3) 0.070(3) 0.256(3) 0.077 Uiso d D 1 H
OW7A 0.166(3) 0.366(3) 0.076(2) 0.081(11) Uani d P 0.16 O
OW7B 0.2153(4) 0.3674(4) 0.0904(4) 0.0390(10) Uani d PD 0.84 O
H13 0.213(4) 0.309(2) 0.076(3) 0.058 Uiso d D 1 H
H14 0.192(3) 0.378(3) 0.144(2) 0.058 Uiso d D 1 H
OW8 0.0466(2) 0.1736(4) -0.0232(3) 0.0902(12) Uani d D 1 O
H15 0.101(3) 0.163(5) 0.009(4) 0.135 Uiso d D 1 H
H16 -0.008(3) 0.168(5) 0.015(4) 0.135 Uiso d D 1 H
OW9 0.3829(3) 0.2984(3) 0.2874(3) 0.1007(13) Uani d D 1 O
H17 0.375(5) 0.239(3) 0.261(5) 0.151 Uiso d D 1 H
H18 0.333(5) 0.328(4) 0.257(5) 0.151 Uiso d D 1 H
OW10 -0.1075(3) 0.37171(18) 0.14504(19) 0.0683(10) Uani d D 1 O
H19 -0.077(4) 0.392(4) 0.192(3) 0.103 Uiso d D 1 H
H20 -0.117(4) 0.313(3) 0.139(4) 0.103 Uiso d D 1 H

loop_
_atom_site_aniso_label
_atom_site_aniso_U_11
_atom_site_aniso_U_22
_atom_site_aniso_U_33
_atom_site_aniso_U_12
_atom_site_aniso_U_13
_atom_site_aniso_U_23
V1 0.0225(3) 0.0191(2) 0.02305(19) -0.00247(19) 0.00100(18) 0.00619(15)
V2 0.0200(2) 0.0211(2) 0.0229(2) -0.00341(19) -0.00110(17) -0.00186(15)
V3 0.0206(2) 0.01646(19) 0.0253(2) 0.00233(18) -0.00162(18) 0.00252(15)
V4 0.0192(2) 0.01552(18) 0.01508(17) -0.00011(17) 0.00041(16) -0.00257(13)
V5 0.0214(3) 0.0289(2) 0.0219(2) -0.0006(2) 0.00551(18) -0.00574(16)
Na1 0.0408(8) 0.0377(6) 0.0366(6) 0.0040(6) -0.0003(5) 0.0038(5)
Na2 0.0358(7) 0.0419(6) 0.0324(5) -0.0031(6) -0.0014(5) -0.0018(5)
Na3 0.161(19) 0.047(5) 0.073(5) 0.020(12) 0.044(10) -0.010(4)
Na4 0.035(5) 0.044(5) 0.053(6) 0.002(4) 0.014(5) 0.000(4)
Li5 0.019(9) 0.055(12) 0.019(7) 0.022(8) 0.003(6) 0.003(7)
O1 0.0352(12) 0.0285(9) 0.0414(10) 0.0026(9) -0.0032(9) -0.0171(8)
O2 0.0279(11) 0.0280(9) 0.0357(9) -0.0063(9) -0.0052(9) -0.0034(8)
O3 0.0329(12) 0.0228(9) 0.0419(10) -0.0041(9) -0.0085(9) -0.0079(8)
O4 0.0299(12) 0.0506(12) 0.0312(9) 0.0016(11) 0.0087(9) -0.0124(9)
O5 0.0255(10) 0.0319(9) 0.0209(8) 0.0034(9) 0.0039(8) -0.0037(7)
O6 0.0241(10) 0.0217(8) 0.0225(8) -0.0011(8) -0.0015(7) -0.0043(6)
O7 0.0228(10) 0.0225(8) 0.0303(9) 0.0035(8) 0.0024(8) -0.0040(7)
O8 0.0252(10) 0.0261(9) 0.0212(8) 0.0009(8) 0.0021(7) -0.0071(7)
O9 0.0197(10) 0.0270(9) 0.0264(8) -0.0008(8) 0.0039(8) -0.0012(7)
O10 0.0215(10) 0.0220(8) 0.0261(8) -0.0001(8) -0.0044(8) 0.0000(7)
O11 0.0236(10) 0.0182(8) 0.0300(9) 0.0030(8) -0.0014(8) -0.0029(7)
O12 0.0219(10) 0.0142(7) 0.0235(8) 0.0011(7) -0.0006(7) -0.0015(6)
O13 0.0233(10) 0.0194(8) 0.0158(7) 0.0002(8) -0.0011(7) -0.0031(6)
O14 0.0196(9) 0.0152(7) 0.0170(7) 0.0001(7) 0.0016(7) -0.0004(6)
OW1 0.0466(15) 0.0302(10) 0.0305(10) -0.0080(11) -0.0085(10) 0.0042(8)
OW2 0.0501(14) 0.0241(9) 0.0285(9) 0.0039(10) -0.0011(10) 0.0011(8)
OW3 0.0565(18) 0.0734(18) 0.0376(12) -0.0191(16) 0.0048(13) -0.0139(12)
OW4 0.0358(14) 0.0264(10) 0.0509(13) -0.0004(10) 0.0038(10) -0.0068(9)
OW5 0.0607(19) 0.0311(12) 0.0867(19) 0.0030(14) -0.0370(17) -0.0084(12)
OW6 0.0326(14) 0.0581(16) 0.0634(15) -0.0123(12) -0.0059(13) 0.0192(12)
OW7A 0.11(3) 0.10(2) 0.030(11) 0.05(2) 0.009(17) 0.011(11)
OW7B 0.057(3) 0.0326(16) 0.0275(18) 0.0027(19) 0.0065(19) -0.0017(13)
OW8 0.0348(17) 0.136(3) 0.100(3) 0.010(2) 0.0187(17) 0.039(2)
OW9 0.086(3) 0.077(2) 0.139(3) 0.020(2) 0.010(2) -0.064(2)
OW10 0.124(3) 0.0354(12) 0.0446(13) 0.0017(17) -0.0364(16) -0.0016(11)

loop_
_atom_type_symbol
_atom_type_description
_atom_type_scat_dispersion_real
_atom_type_scat_dispersion_imag
_atom_type_scat_source
H H 0.0000 0.0000 'International Tables Vol C Tables 4.2.6.8 and 6.1.1.4'
Li Li -0.0003 0.0001 'International Tables Vol C Tables 4.2.6.8 and 6.1.1.4'
O O 0.0106 0.0060 'International Tables Vol C Tables 4.2.6.8 and 6.1.1.4'
Na Na 0.0362 0.0249 'International Tables Vol C Tables 4.2.6.8 and 6.1.1.4'
V V 0.3005 0.5294 'International Tables Vol C Tables 4.2.6.8 and 6.1.1.4'

loop_
_geom_angle_atom_site_label_1
_geom_angle_atom_site_label_2
_geom_angle_atom_site_label_3
_geom_angle_site_symmetry_1
_geom_angle_site_symmetry_3
_geom_angle
_geom_angle_publ_flag
O1 V1 O5 2_545 2_545 102.76(9) n
O1 V1 O11 2_545 2_545 103.44(9) n
O5 V1 O11 2_545 2_545 93.94(8) n
O1 V1 O12 2_545 3_655 100.20(9) n
O5 V1 O12 2_545 3_655 155.07(7) n
O11 V1 O12 2_545 3_655 90.04(8) n
O1 V1 O13 2_545 2_545 100.15(9) n
O5 V1 O13 2_545 2_545 89.78(8) n
O11 V1 O13 2_545 2_545 154.65(7) n
O12 V1 O13 3_655 2_545 76.68(7) n
O1 V1 O14 2_545 . 175.02(9) n
O5 V1 O14 2_545 . 80.42(7) n
O11 V1 O14 2_545 . 80.02(7) n
O12 V1 O14 3_655 . 76.05(6) n
O13 V1 O14 2_545 . 75.90(6) n
O1 V1 V3 2_545 3_655 90.08(8) n
O5 V1 V3 2_545 3_655 129.87(6) n
O11 V1 V3 2_545 3_655 130.21(6) n
O12 V1 V3 3_655 3_655 40.19(5) n
O13 V1 V3 2_545 3_655 40.10(5) n
O14 V1 V3 . 3_655 84.94(5) n
O2 V2 O9 3 . 104.88(9) n
O2 V2 O11 3 2_545 102.48(9) n
O9 V2 O11 . 2_545 92.18(8) n
O2 V2 O10 3 3 101.43(9) n
O9 V2 O10 . 3 92.44(8) n
O11 V2 O10 2_545 3 153.56(8) n
O2 V2 O6 3 3 98.73(9) n
O9 V2 O6 . 3 156.39(8) n
O11 V2 O6 2_545 3 82.91(8) n
O10 V2 O6 3 3 82.49(7) n
O2 V2 O14 3 . 172.62(8) n
O9 V2 O14 . . 82.48(7) n
O11 V2 O14 2_545 . 77.47(7) n
O10 V2 O14 3 . 77.36(7) n
O6 V2 O14 3 . 73.91(6) n
O2 V2 V5 3 . 138.48(7) n
O9 V2 V5 . . 33.61(6) n
O11 V2 V5 2_545 . 84.23(6) n
O10 V2 V5 3 . 85.32(5) n
O6 V2 V5 3 . 122.78(5) n
O14 V2 V5 . . 48.88(4) n
O2 V2 V4 3 . 129.65(7) n
O9 V2 V4 . . 125.47(6) n
O11 V2 V4 2_545 . 78.07(6) n
O10 V2 V4 3 . 78.07(6) n
O6 V2 V4 3 . 30.91(5) n
O14 V2 V4 . . 43.00(4) n
V5 V2 V4 . . 91.87(2) n
O2 V2 V3 3 . 133.87(7) n
O9 V2 V3 . . 82.10(6) n
O11 V2 V3 2_545 . 123.06(6) n
O10 V2 V3 3 . 32.49(5) n
O6 V2 V3 3 . 81.36(5) n
O14 V2 V3 . . 45.59(4) n
V5 V2 V3 . . 60.721(18) n
V4 V2 V3 . . 61.406(14) n
O3 V3 O7 4_665 . 103.05(9) n
O3 V3 O10 4_665 3 102.10(9) n
O7 V3 O10 . 3 95.44(8) n
O3 V3 O13 4_665 4_665 99.39(9) n
O7 V3 O13 . 4_665 155.37(7) n
O10 V3 O13 3 4_665 89.62(8) n
O3 V3 O12 4_665 . 100.00(9) n
O7 V3 O12 . . 90.06(8) n
O10 V3 O12 3 . 155.35(7) n
O13 V3 O12 4_665 . 76.07(7) n
O3 V3 O14 4_665 . 174.32(9) n
O7 V3 O14 . . 81.27(7) n
O10 V3 O14 3 . 80.98(7) n
O13 V3 O14 4_665 . 75.74(6) n
O12 V3 O14 . . 76.14(6) n
O3 V3 V1 4_665 3_655 89.55(8) n
O7 V3 V1 . 3_655 129.83(6) n
O10 V3 V1 3 3_655 129.48(6) n
O13 V3 V1 4_665 3_655 39.86(5) n
O12 V3 V1 . 3_655 39.78(5) n
O14 V3 V1 . 3_655 84.83(5) n
O3 V3 V2 4_665 . 135.28(7) n
O7 V3 V2 . . 83.42(6) n
O10 V3 V2 3 . 33.43(5) n
O13 V3 V2 4_665 . 87.79(5) n
O12 V3 V2 . . 124.44(5) n
O14 V3 V2 . . 48.31(4) n
V1 V3 V2 3_655 . 120.318(18) n
O6 V4 O8 3 3_655 106.71(8) n
O6 V4 O13 3 4_665 97.32(8) n
O8 V4 O13 3_655 4_665 97.11(8) n
O6 V4 O12 3 3_655 97.59(8) n
O8 V4 O12 3_655 3_655 96.91(8) n
O13 V4 O12 4_665 3_655 155.64(7) n
O6 V4 O14 3 . 87.77(8) n
O8 V4 O14 3_655 . 165.52(8) n
O13 V4 O14 4_665 . 80.36(6) n
O12 V4 O14 3_655 . 81.09(7) n
O6 V4 O14 3 3_655 166.06(7) n
O8 V4 O14 3_655 3_655 87.23(8) n
O13 V4 O14 4_665 3_655 80.54(7) n
O12 V4 O14 3_655 3_655 80.34(7) n
O14 V4 O14 . 3_655 78.29(7) n
O6 V4 V5 3 3_655 145.10(6) n
O8 V4 V5 3_655 3_655 38.40(6) n
O13 V4 V5 4_665 3_655 89.05(6) n
O12 V4 V5 3_655 3_655 89.66(6) n
O14 V4 V5 . 3_655 127.12(5) n
O14 V4 V5 3_655 3_655 48.84(4) n
O6 V4 V2 3 . 39.26(6) n
O8 V4 V2 3_655 . 145.97(6) n
O13 V4 V2 4_665 . 89.62(6) n
O12 V4 V2 3_655 . 89.83(6) n
O14 V4 V2 . . 48.52(5) ?
O14 V4 V2 3_655 . 126.80(5) n
V5 V4 V2 3_655 . 175.621(17) n
O4 V5 O9 . . 104.18(10) n
O4 V5 O5 . 2_545 101.72(10) n
O9 V5 O5 . 2_545 91.69(8) n
O4 V5 O7 . . 102.40(10) n
O9 V5 O7 . . 90.31(8) n
O5 V5 O7 2_545 . 154.51(8) n
O4 V5 O8 . . 99.21(9) n
O9 V5 O8 . . 156.60(7) n
O5 V5 O8 2_545 . 84.42(8) n
O7 V5 O8 . . 83.72(8) n
O4 V5 O14 . . 173.94(9) n
O9 V5 O14 . . 81.88(7) n
O5 V5 O14 2_545 . 77.90(7) n
O7 V5 O14 . . 77.25(7) n
O8 V5 O14 . . 74.74(6) n
O4 V5 V2 . . 137.26(8) n
O9 V5 V2 . . 33.08(5) n
O5 V5 V2 2_545 . 84.18(6) n
O7 V5 V2 . . 83.72(6) n
O8 V5 V2 . . 123.54(5) n
O14 V5 V2 . . 48.80(4) n
O4 V5 V4 . 3_655 130.26(8) n
O9 V5 V4 . 3_655 125.56(6) n
O5 V5 V4 2_545 3_655 79.18(6) n
O7 V5 V4 . 3_655 79.03(6) n
O8 V5 V4 . 3_655 31.05(5) n
O14 V5 V4 . 3_655 43.69(4) n
V2 V5 V4 . 3_655 92.49(2) n
OW4 Na1 OW2 2 3_566 92.66(9) n
OW4 Na1 OW1 2 1_565 179.47(10) n
OW2 Na1 OW1 3_566 1_565 87.29(9) n
OW4 Na1 OW6 2 1_565 97.62(10) n
OW2 Na1 OW6 3_566 1_565 165.83(10) n
OW1 Na1 OW6 1_565 1_565 82.52(9) n
OW4 Na1 OW5 2 2_455 90.77(9) n
OW2 Na1 OW5 3_566 2_455 92.79(10) n
OW1 Na1 OW5 1_565 2_455 89.77(9) n
OW6 Na1 OW5 1_565 2_455 77.39(10) n
OW4 Na1 OW4 2 4_576 88.33(8) n
OW2 Na1 OW4 3_566 4_576 83.85(8) n
OW1 Na1 OW4 1_565 4_576 91.14(8) n
OW6 Na1 OW4 1_565 4_576 106.10(9) n
OW5 Na1 OW4 2_455 4_576 176.47(10) n
OW4 Na1 Li5 2 . 95.6(4) n
OW2 Na1 Li5 3_566 . 126.2(7) n
OW1 Na1 Li5 1_565 . 84.9(4) n
OW6 Na1 Li5 1_565 . 43.2(7) n
OW5 Na1 Li5 2_455 . 34.2(7) n
OW4 Na1 Li5 4_576 . 149.3(7) n
OW4 Na1 Na3 2 . 87.1(2) n
OW2 Na1 Na3 3_566 . 132.5(2) n
OW1 Na1 Na3 1_565 . 93.3(2) n
OW6 Na1 Na3 1_565 . 39.2(2) n
OW5 Na1 Na3 2_455 . 39.7(2) n
OW4 Na1 Na3 4_576 . 143.6(2) n
Li5 Na1 Na3 . . 10.2(5) n
OW4 Na1 Na1 2 3_576 44.79(6) n
OW2 Na1 Na1 3_566 3_576 87.50(7) n
OW1 Na1 Na1 1_565 3_576 134.68(8) n
OW6 Na1 Na1 1_565 3_576 106.67(9) n
OW5 Na1 Na1 2_455 3_576 135.45(9) n
OW4 Na1 Na1 4_576 3_576 43.54(6) n
Li5 Na1 Na1 . 3_576 132.3(5) n
Na3 Na1 Na1 . 3_576 122.1(2) n
OW4 Na1 Na2 2 4_576 136.18(7) n
OW2 Na1 Na2 3_566 4_576 43.56(6) n
OW1 Na1 Na2 1_565 4_576 43.76(6) n
OW6 Na1 Na2 1_565 4_576 125.78(8) n
OW5 Na1 Na2 2_455 4_576 92.89(9) n
OW4 Na1 Na2 4_576 4_576 85.42(7) n
Li5 Na1 Na2 . 4_576 111.2(5) n
Na3 Na1 Na2 . 4_576 121.4(2) n
Na1 Na1 Na2 3_576 4_576 116.16(5) n
OW4 Na1 Na4 2 . 81.4(3) n
OW2 Na1 Na4 3_566 . 138.7(3) n
OW1 Na1 Na4 1_565 . 99.0(3) n
OW6 Na1 Na4 1_565 . 35.1(4) n
OW5 Na1 Na4 2_455 . 46.9(3) n
OW4 Na1 Na4 4_576 . 136.2(3) n
Li5 Na1 Na4 . . 18.7(7) n
Na3 Na1 Na4 . . 8.7(4) n
Na1 Na1 Na4 3_576 . 113.9(3) n
Na2 Na1 Na4 4_576 . 129.9(3) n
OW7A Na2 OW10 . 3_565 174.1(9) n
OW7A Na2 OW2 . 2 95.3(10) n
OW10 Na2 OW2 3_565 2 88.62(10) n
OW7A Na2 OW3 . . 86.3(10) n
OW10 Na2 OW3 3_565 . 89.76(11) n
OW2 Na2 OW3 2 . 178.34(9) n
OW7A Na2 OW1 . 4_665 93.3(9) n
OW10 Na2 OW1 3_565 4_665 82.57(10) n
OW2 Na2 OW1 2 4_665 86.83(9) n
OW3 Na2 OW1 . 4_665 92.59(9) n
OW7A Na2 OW3 . 3_565 97.5(9) n
OW10 Na2 OW3 3_565 3_565 86.67(12) n
OW2 Na2 OW3 2 3_565 93.30(9) n
OW3 Na2 OW3 . 3_565 86.99(9) n
OW1 Na2 OW3 4_665 3_565 169.23(10) n
OW7A Na2 OW7B . . 14.6(9) n
OW10 Na2 OW7B 3_565 . 166.59(16) n
OW2 Na2 OW7B 2 . 81.46(12) n
OW3 Na2 OW7B . . 100.07(13) n
OW1 Na2 OW7B 4_665 . 87.86(14) n
OW3 Na2 OW7B 3_565 . 102.81(14) n
OW7A Na2 Na1 . 4_675 94.8(9) n
OW10 Na2 Na1 3_565 4_675 85.06(11) n
OW2 Na2 Na1 2 4_675 43.32(6) n
OW3 Na2 Na1 . 4_675 136.11(8) n
OW1 Na2 Na1 4_665 4_675 43.53(6) n
OW3 Na2 Na1 3_565 4_675 135.90(8) n
OW7B Na2 Na1 . 4_675 81.54(12) n
OW7A Na2 Na2 . 3_565 92.6(9) n
OW10 Na2 Na2 3_565 3_565 87.52(11) n
OW2 Na2 Na2 2 3_565 136.31(8) n
OW3 Na2 Na2 . 3_565 43.95(7) n
OW1 Na2 Na2 4_665 3_565 135.53(8) n
OW3 Na2 Na2 3_565 3_565 43.04(7) n
OW7B Na2 Na2 . 3_565 105.88(12) n
Na1 Na2 Na2 4_675 3_565 172.57(6) n
OW7A Na2 H6 . . 70.0(12) n
OW10 Na2 H6 3_565 . 105.8(7) n
OW2 Na2 H6 2 . 164.9(8) n
OW3 Na2 H6 . . 16.6(7) n
OW1 Na2 H6 4_665 . 90.5(11) n
OW3 Na2 H6 3_565 . 92.1(11) n
OW7B Na2 H6 . . 83.5(7) n
Na1 Na2 H6 4_675 . 131.8(11) n
Na2 Na2 H6 3_565 . 51.0(10) n
Na4 Na3 Li5 . . 166(5) n
Na4 Na3 OW8 . 3_565 94(3) n
Li5 Na3 OW8 . 3_565 86(3) n
Na4 Na3 OW6 . 1_565 83(3) n
Li5 Na3 OW6 . 1_565 90(4) n
OW8 Na3 OW6 3_565 1_565 142.8(7) n
Na4 Na3 OW5 . 2_455 141(3) n
Li5 Na3 OW5 . 2_455 50(3) n
OW8 Na3 OW5 3_565 2_455 114.7(5) n
OW6 Na3 OW5 1_565 2_455 89.4(4) n
Na4 Na3 OW9 . 2 51(3) n
Li5 Na3 OW9 . 2 143(4) n
OW8 Na3 OW9 3_565 2 96.1(5) n
OW6 Na3 OW9 1_565 2 109.2(5) n
OW5 Na3 OW9 2_455 2 97.0(5) n
Na4 Na3 O10 . 1_565 143(3) n
Li5 Na3 O10 . 1_565 23(3) n
OW8 Na3 O10 3_565 1_565 79.8(4) n
OW6 Na3 O10 1_565 1_565 81.4(4) n
OW5 Na3 O10 2_455 1_565 72.5(3) n
OW9 Na3 O10 2 1_565 165.4(5) n
Na4 Na3 Na1 . . 109(3) n
Li5 Na3 Na1 . . 72(3) n
OW8 Na3 Na1 3_565 . 157.0(4) n
OW6 Na3 Na1 1_565 . 45.5(2) n
OW5 Na3 Na1 2_455 . 45.7(2) n
OW9 Na3 Na1 2 . 98.3(4) n
O10 Na3 Na1 1_565 . 81.8(2) n
Na3 Na4 Li5 . . 7(3) n
Na3 Na4 OW9 . 2 116(3) n
Li5 Na4 OW9 . 2 123(3) n
Na3 Na4 OW6 . 1_565 82(3) n
Li5 Na4 OW6 . 1_565 78(3) n
OW9 Na4 OW6 2 1_565 122.4(10) n
Na3 Na4 OW8 . 3_565 71(3) n
Li5 Na4 OW8 . 3_565 71(2) n
OW9 Na4 OW8 2 3_565 102.4(11) n
OW6 Na4 OW8 1_565 3_565 134.5(10) n
Na3 Na4 O9 . 1_565 158(3) n
Li5 Na4 O9 . 1_565 152(2) n
OW9 Na4 O9 2 1_565 83.4(6) n
OW6 Na4 O9 1_565 1_565 98.0(8) n
OW8 Na4 O9 3_565 1_565 94.4(7) n
Na3 Na4 OW5 . 2_455 31(3) n
Li5 Na4 OW5 . 2_455 37.0(16) n
OW9 Na4 OW5 2 2_455 91.2(7) n
OW6 Na4 OW5 1_565 2_455 77.9(6) n
OW8 Na4 OW5 3_565 2_455 94.9(6) n
O9 Na4 OW5 1_565 2_455 170.0(8) n
Na3 Na4 Na1 . . 62(3) n
Li5 Na4 Na1 . . 62.7(19) n
OW9 Na4 Na1 2 . 97.6(7) n
OW6 Na4 Na1 1_565 . 40.5(3) n
OW8 Na4 Na1 3_565 . 133.0(6) n
O9 Na4 Na1 1_565 . 130.1(8) n
OW5 Na4 Na1 2_455 . 42.2(3) n
Na3 Li5 Na4 . . 7(3) n
Na3 Li5 OW5 . 2_455 115(3) n
Na4 Li5 OW5 . 2_455 120(2) n
Na3 Li5 OW8 . 3_565 78(3) n
Na4 Li5 OW8 . 3_565 78(2) n
OW5 Li5 OW8 2_455 3_565 129(2) n
Na3 Li5 OW6 . 1_565 75(4) n
Na4 Li5 OW6 . 1_565 71(2) n
OW5 Li5 OW6 2_455 1_565 96.0(12) n
OW8 Li5 OW6 3_565 1_565 134.2(17) n
Na3 Li5 O10 . 1_565 151(4) n
Na4 Li5 O10 . 1_565 144(3) n
OW5 Li5 O10 2_455 1_565 92.3(11) n
OW8 Li5 O10 3_565 1_565 93.3(8) n
OW6 Li5 O10 1_565 1_565 93.6(12) n
Na3 Li5 Na1 . . 98(3) n
Na4 Li5 Na1 . . 99(2) n
OW5 Li5 Na1 2_455 . 47.8(7) n
OW8 Li5 Na1 3_565 . 172.6(12) n
OW6 Li5 Na1 1_565 . 48.2(5) n
O10 Li5 Na1 1_565 . 93.4(9) n
V1 O5 V5 2 2 114.97(9) n
V4 O6 V2 3 3 109.83(8) n
V3 O7 V5 . . 114.11(9) n
V4 O8 V5 3_655 . 110.55(8) n
V2 O9 V5 . . 113.31(10) n
V2 O9 Na4 . 1_545 125.6(5) n
V5 O9 Na4 . 1_545 116.2(5) n
V3 O10 V2 3 3 114.08(9) n
V3 O10 Li5 3 1_545 113.6(9) n
V2 O10 Li5 3 1_545 119.1(9) n
V3 O10 Na3 3 1_545 116.9(2) n
V2 O10 Na3 3 1_545 113.5(2) n
Li5 O10 Na3 1_545 1_545 5.6(9) n
V1 O11 V2 2 2 115.12(9) n
V4 O12 V1 3_655 3_655 107.45(8) n
V4 O12 V3 3_655 . 107.33(8) n
V1 O12 V3 3_655 . 100.03(7) n
V4 O13 V1 4_566 2 108.15(8) n
V4 O13 V3 4_566 4_566 107.26(7) n
V1 O13 V3 2 4_566 100.04(7) n
V4 O14 V4 . 3_655 101.71(7) n
V4 O14 V3 . . 93.80(6) n
V4 O14 V3 3_655 . 93.50(6) n
V4 O14 V1 . . 92.76(6) n
V4 O14 V1 3_655 . 92.85(6) n
V3 O14 V1 . . 169.77(9) n
V4 O14 V2 . . 88.49(6) n
V4 O14 V2 3_655 . 169.79(8) n
V3 O14 V2 . . 86.10(6) n
V1 O14 V2 . . 86.23(6) n
V4 O14 V5 . . 170.77(8) n
V4 O14 V5 3_655 . 87.47(6) n
V3 O14 V5 . . 86.45(6) n
V1 O14 V5 . . 85.83(5) n
V2 O14 V5 . . 82.32(6) n
Na1 OW1 Na2 1_545 4_566 92.72(8) n
Na1 OW1 H1 1_545 . 100(3) n
Na2 OW1 H1 4_566 . 117(3) n
Na1 OW1 H2 1_545 . 130(3) n
Na2 OW1 H2 4_566 . 102(3) n
H1 OW1 H2 . . 114(3) n
Na1 OW2 Na2 3_566 2_545 93.12(8) n
Na1 OW2 H3 3_566 . 127(3) n
Na2 OW2 H3 2_545 . 104(3) n
Na1 OW2 H4 3_566 . 112(3) n
Na2 OW2 H4 2_545 . 112(3) n
H3 OW2 H4 . . 107(3) n
Na2 OW3 Na2 . 3_565 93.01(9) n
Na2 OW3 H5 . . 123(3) n
Na2 OW3 H5 3_565 . 110(3) n
Na2 OW3 H6 . . 95(4) n
Na2 OW3 H6 3_565 . 107(4) n
H5 OW3 H6 . . 123(4) n
Na1 OW4 Na1 2_545 4_675 91.67(8) n
Na1 OW4 H7 2_545 . 123(3) n
Na1 OW4 H7 4_675 . 100(3) n
Na1 OW4 H8 2_545 . 109(3) n
Na1 OW4 H8 4_675 . 121(3) n
H7 OW4 H8 . . 110(4) n
Li5 OW5 Na3 2_445 2_445 14.7(7) n
Li5 OW5 Na1 2_445 2_445 98.1(11) n
Na3 OW5 Na1 2_445 2_445 94.6(3) n
Li5 OW5 Na4 2_445 2_445 22.6(10) n
Na3 OW5 Na4 2_445 2_445 8.0(7) n
Na1 OW5 Na4 2_445 2_445 90.9(5) n
Li5 OW5 H9 2_445 . 120(3) n
Na3 OW5 H9 2_445 . 112(3) n
Na1 OW5 H9 2_445 . 122(3) n
Na4 OW5 H9 2_445 . 108(3) n
Li5 OW5 H10 2_445 . 120(3) n
Na3 OW5 H10 2_445 . 134(3) n
Na1 OW5 H10 2_445 . 89(3) n
Na4 OW5 H10 2_445 . 141(3) n
H9 OW5 H10 . . 105(4) n
Na3 OW6 Na4 1_545 1_545 15.5(5) n
Na3 OW6 Li5 1_545 1_545 15.8(6) n
Na4 OW6 Li5 1_545 1_545 31.1(10) n
Na3 OW6 Na1 1_545 1_545 95.3(3) n
Na4 OW6 Na1 1_545 1_545 104.4(5) n
Li5 OW6 Na1 1_545 1_545 88.5(7) n
Na3 OW6 H11 1_545 . 108(3) n
Na4 OW6 H11 1_545 . 117(3) n
Li5 OW6 H11 1_545 . 96(3) n
Na1 OW6 H11 1_545 . 103(3) n
Na3 OW6 H12 1_545 . 126(3) n
Na4 OW6 H12 1_545 . 111(3) n
Li5 OW6 H12 1_545 . 142(4) n
Na1 OW6 H12 1_545 . 110(3) n
H11 OW6 H12 . . 111(4) n
OW7B OW7A Na2 . . 107(4) n
OW7B OW7A H13 . . 55(3) n
Na2 OW7A H13 . . 136(4) n
OW7B OW7A H14 . . 53(3) n
Na2 OW7A H14 . . 118(4) n
H13 OW7A H14 . . 85(4) n
OW7A OW7B Na2 . . 59(4) n
OW7A OW7B H13 . . 82(4) n
Na2 OW7B H13 . . 121(3) n
OW7A OW7B H14 . . 84(4) n
Na2 OW7B H14 . . 106(3) n
H13 OW7B H14 . . 112(4) n
Na3 OW8 Li5 3_565 3_565 16.6(7) n
Na3 OW8 Na4 3_565 3_565 15.3(5) n
Li5 OW8 Na4 3_565 3_565 31.7(11) n
Na3 OW8 H15 3_565 . 120(4) n
Li5 OW8 H15 3_565 . 105(4) n
Na4 OW8 H15 3_565 . 131(5) n
Na3 OW8 H16 3_565 . 113(4) n
Li5 OW8 H16 3_565 . 128(4) n
Na4 OW8 H16 3_565 . 98(4) n
H15 OW8 H16 . . 111(5) n
Na4 OW9 Na3 2_545 2_545 13.5(6) n
Na4 OW9 H17 2_545 . 148(4) n
Na3 OW9 H17 2_545 . 134(4) n
Na4 OW9 H18 2_545 . 108(5) n
Na3 OW9 H18 2_545 . 117(5) n
H17 OW9 H18 . . 98(5) n
Na2 OW10 H19 3_565 . 111(4) n
Na2 OW10 H20 3_565 . 129(4) n
H19 OW10 H20 . . 120(5) n

loop_
_geom_bond_atom_site_label_1
_geom_bond_atom_site_label_2
_geom_bond_site_symmetry_2
_geom_bond_distance
_geom_bond_publ_flag
V1 O1 2_545 1.6059(18) n
V1 O5 2_545 1.8393(18) n
V1 O11 2_545 1.8407(19) n
V1 O12 3_655 2.0064(18) n
V1 O13 2_545 2.0100(18) n
V1 O14 . 2.2562(15) n
V1 V3 3_655 3.0880(10) n
V2 O2 3 1.6254(19) n
V2 O9 . 1.8231(17) n
V2 O11 2_545 1.8729(17) n
V2 O10 3 1.8773(17) n
V2 O6 3 2.0904(18) n
V2 O14 . 2.3288(17) n
V2 V5 . 3.0674(9) n
V2 V4 . 3.1075(10) n
V2 V3 . 3.1113(7) n
V3 O3 4_665 1.6189(17) n
V3 O7 . 1.8287(18) n
V3 O10 3 1.8307(18) n
V3 O13 4_665 2.0199(18) n
V3 O12 . 2.0237(18) n
V3 O14 . 2.2277(16) n
V3 V1 3_655 3.0880(10) n
V4 O6 3 1.6971(19) n
V4 O8 3_655 1.7044(18) n
V4 O13 4_665 1.9228(16) n
V4 O12 3_655 1.9245(16) n
V4 O14 . 2.1200(16) n
V4 O14 3_655 2.1390(17) n
V4 V5 3_655 3.0937(10) n
V5 O4 . 1.6120(19) n
V5 O9 . 1.8487(18) n
V5 O5 2_545 1.8655(19) n
V5 O7 . 1.8926(18) n
V5 O8 . 2.0521(19) n
V5 O14 . 2.3315(17) n
V5 V4 3_655 3.0937(10) n
Na1 OW4 2 2.388(3) n
Na1 OW2 3_566 2.402(2) n
Na1 OW1 1_565 2.410(3) n
Na1 OW6 1_565 2.434(3) n
Na1 OW5 2_455 2.439(3) n
Na1 OW4 4_576 2.442(3) n
Na1 Li5 . 3.26(3) n
Na1 Na3 . 3.396(11) n
Na1 Na1 3_576 3.465(3) n
Na1 Na2 4_576 3.4951(19) n
Na1 Na4 . 3.63(2) n
Na2 OW7A . 2.20(3) n
Na2 OW10 3_565 2.331(3) n
Na2 OW2 2 2.412(3) n
Na2 OW3 . 2.418(3) n
Na2 OW1 4_665 2.420(3) n
Na2 OW3 3_565 2.459(3) n
Na2 OW7B . 2.464(5) n
Na2 Na1 4_675 3.4951(19) n
Na2 Na2 3_565 3.538(3) n
Na2 H6 . 2.59(5) n
Na3 Na4 . 0.580(19) n
Na3 Li5 . 0.61(3) n
Na3 OW8 3_565 2.077(13) n
Na3 OW6 1_565 2.155(12) n
Na3 OW5 2_455 2.177(10) n
Na3 OW9 2 2.239(13) n
Na3 O10 1_565 2.996(12) n
Na4 Li5 . 1.18(4) n
Na4 OW9 2 1.93(2) n
Na4 OW6 1_565 2.16(2) n
Na4 OW8 3_565 2.19(2) n
Na4 O9 1_565 2.499(15) n
Na4 OW5 2_455 2.651(16) n
Li5 OW5 2_455 1.85(3) n
Li5 OW8 3_565 2.12(3) n
Li5 OW6 1_565 2.23(4) n
Li5 O10 1_565 2.45(2) n
O1 V1 2 1.6059(18) n
O2 V2 3 1.6254(19) n
O3 V3 4_566 1.6189(17) n
O5 V1 2 1.8393(18) n
O5 V5 2 1.8655(19) n
O6 V4 3 1.6971(19) n
O6 V2 3 2.0904(19) n
O8 V4 3_655 1.7044(18) n
O9 Na4 1_545 2.499(15) n
O10 V3 3 1.8307(18) n
O10 V2 3 1.8773(17) n
O10 Li5 1_545 2.45(2) n
O10 Na3 1_545 2.996(12) n
O11 V1 2 1.8408(19) n
O11 V2 2 1.8729(17) n
O12 V4 3_655 1.9245(16) n
O12 V1 3_655 2.0064(18) n
O13 V4 4_566 1.9228(16) n
O13 V1 2 2.0100(18) n
O13 V3 4_566 2.0199(18) n
O14 V4 3_655 2.1390(17) n
OW1 Na1 1_545 2.410(3) n
OW1 Na2 4_566 2.420(3) n
OW1 H1 . 0.78(3) n
OW1 H2 . 0.79(3) n
OW2 Na1 3_566 2.402(2) n
OW2 Na2 2_545 2.412(3) n
OW2 H3 . 0.82(3) n
OW2 H4 . 0.77(3) n
OW3 Na2 3_565 2.459(3) n
OW3 H5 . 0.79(3) n
OW3 H6 . 0.74(3) n
OW4 Na1 2_545 2.388(3) n
OW4 Na1 4_675 2.442(3) n
OW4 H7 . 0.78(3) n
OW4 H8 . 0.78(3) n
OW5 Li5 2_445 1.85(3) n
OW5 Na3 2_445 2.177(10) n
OW5 Na1 2_445 2.439(3) n
OW5 Na4 2_445 2.651(16) n
OW5 H9 . 0.79(3) n
OW5 H10 . 0.85(3) n
OW6 Na3 1_545 2.155(12) n
OW6 Na4 1_545 2.16(2) n
OW6 Li5 1_545 2.23(4) n
OW6 Na1 1_545 2.434(3) n
OW6 H11 . 0.81(3) n
OW6 H12 . 0.76(3) n
OW7A OW7B . 0.65(3) n
OW7A H13 . 0.95(5) n
OW7A H14 . 0.96(5) n
OW7B H13 . 0.78(3) n
OW7B H14 . 0.77(3) n
OW8 Na3 3_565 2.077(13) n
OW8 Li5 3_565 2.12(3) n
OW8 Na4 3_565 2.19(2) n
OW8 H15 . 0.81(4) n
OW8 H16 . 0.85(4) n
OW9 Na4 2_545 1.93(2) n
OW9 Na3 2_545 2.239(13) n
OW9 H17 . 0.85(4) n
OW9 H18 . 0.82(4) n
OW10 Na2 3_565 2.331(3) n
OW10 H19 . 0.77(3) n
OW10 H20 . 0.78(3) n

loop_
_geom_hbond_atom_site_label_D
_geom_hbond_atom_site_label_H
_geom_hbond_atom_site_label_A
_geom_hbond_site_symmetry_A
_geom_hbond_distance_DH
_geom_hbond_distance_HA
_geom_hbond_distance_DA
_geom_hbond_angle_DHA
OW1 H1 O3 . 0.78(3) 2.04(3) 2.818(3) 176(4)
OW1 H2 O6 . 0.79(3) 2.37(3) 3.071(3) 147(3)
OW1 H2 O10 . 0.79(3) 2.61(3) 3.207(3) 133(3)
OW2 H3 O4 . 0.82(3) 2.09(3) 2.896(3) 168(3)
OW2 H4 O11 . 0.77(3) 2.01(3) 2.754(3) 163(4)
OW3 H5 O8 4_565 0.79(3) 2.22(3) 2.998(3) 170(4)
OW3 H6 OW8 . 0.74(3) 2.54(3) 3.258(5) 165(5)
OW4 H7 OW7B . 0.78(3) 2.19(3) 2.938(5) 161(4)
OW4 H8 O12 . 0.78(3) 2.13(3) 2.896(3) 167(4)
OW5 H9 O6 . 0.79(3) 2.10(4) 2.866(3) 163(4)
OW5 H10 OW10 . 0.85(3) 2.58(3) 3.420(5) 173(4)
OW6 H11 O2 . 0.81(3) 2.17(3) 2.930(3) 155(4)
OW6 H12 O4 . 0.76(3) 2.18(3) 2.857(3) 149(4)
OW6 H12 O1 . 0.76(3) 2.44(4) 2.977(3) 128(4)
OW7B H13 O7 . 0.78(3) 2.21(3) 2.955(5) 159(5)
OW7B H14 O5 . 0.77(3) 2.06(3) 2.814(5) 167(4)
OW8 H15 O7 . 0.81(4) 2.20(4) 2.984(4) 163(5)
OW8 H16 O2 . 0.85(4) 2.07(4) 2.924(4) 175(5)
OW9 H17 O8 . 0.85(4) 2.05(4) 2.855(3) 156(6)
OW9 H18 O5 . 0.82(4) 2.50(5) 3.187(4) 141(6)
OW9 H18 OW7B . 0.82(4) 2.67(5) 3.419(6) 152(6)
OW10 H19 O13 . 0.77(3) 2.11(4) 2.833(3) 159(5)
OW10 H20 O2 . 0.78(3) 2.15(3) 2.920(3) 171(5)
